data_4111201
loop_
_publ_author_name
'Cheol-Min Park'
'Tetsuro Oie'
'Andrew M. Petros'
'Haichao Zhang'
'Paul M. Nimmer'
'Rodger F. Henry'
'Steven W. Elmore'

_publ_section_title
;
 Design, Synthesis, and Computational Studies of Inhibitors of Bcl-XL
;
_journal_name_full 'Journal of the American Chemical Society'
_journal_page_first 16206
_journal_page_last 16212
_journal_paper_doi 10.1021/ja0650347
_journal_volume 128
_journal_year 2006
_chemical_formula_moiety 'C15 H16 N4 O5 S1'
_chemical_formula_sum 'C15 H16 N4 O5 S'
_chemical_formula_weight 364.38
_chemical_name_systematic
; 
 ? 
;
_space_group_IT_number 61
_symmetry_cell_setting orthorhombic
_symmetry_space_group_name_Hall '-P 2ac 2ab'
_symmetry_space_group_name_H-M 'P b c a'
_atom_sites_solution_hydrogens geom
_atom_sites_solution_primary direct
_atom_sites_solution_secondary difmap
_audit_creation_method SHELXL-97
_cell_angle_alpha 90.00
_cell_angle_beta 90.00
_cell_angle_gamma 90.00
_cell_formula_units_Z 8
_cell_length_a 13.760(6)
_cell_length_b 14.269(6)
_cell_length_c 16.488(7)
_cell_measurement_reflns_used 959
_cell_measurement_temperature 293(2)
_cell_measurement_theta_max 28.223
_cell_measurement_theta_min 2.399
_cell_volume 3237(2)
_computing_cell_refinement 'Bruker saintplus (Bruker 1999)'
_computing_data_collection 'Bruker SMART (Bruker 2001)'
_computing_data_reduction 'Bruker saintplus (Bruker 1999)'
_computing_structure_refinement 'SHELXL-97 (Sheldrick, 1997)'
_computing_structure_solution 'SHELXS-97 (Sheldrick, 1990)'
_diffrn_ambient_temperature 293(2)
_diffrn_measured_fraction_theta_full 0.984
_diffrn_measured_fraction_theta_max 0.984
_diffrn_measurement_device_type 'APEX CCD'
_diffrn_measurement_method omega
_diffrn_radiation_monochromator graphite
_diffrn_radiation_source 'fine-focus sealed tube'
_diffrn_radiation_type MoK\a
_diffrn_radiation_wavelength 0.71073
_diffrn_reflns_av_R_equivalents 0.0984
_diffrn_reflns_av_sigmaI/netI 0.0357
_diffrn_reflns_limit_h_max 17
_diffrn_reflns_limit_h_min -18
_diffrn_reflns_limit_k_max 19
_diffrn_reflns_limit_k_min -19
_diffrn_reflns_limit_l_max 21
_diffrn_reflns_limit_l_min -21
_diffrn_reflns_number 35405
_diffrn_reflns_theta_full 28.32
_diffrn_reflns_theta_max 28.32
_diffrn_reflns_theta_min 2.40
_diffrn_standards_decay_% 0.00
_diffrn_standards_interval_count 0
_diffrn_standards_number 0
_exptl_absorpt_coefficient_mu 0.236
_exptl_absorpt_correction_type none
_exptl_crystal_colour yellow
_exptl_crystal_density_diffrn 1.495
_exptl_crystal_description rod
_exptl_crystal_F_000 1520
_exptl_crystal_size_max 0.4
_exptl_crystal_size_mid 0.2
_exptl_crystal_size_min 0.2
_refine_diff_density_max 0.505
_refine_diff_density_min -0.344
_refine_diff_density_rms 0.060
_refine_ls_extinction_method none
_refine_ls_goodness_of_fit_ref 1.064
_refine_ls_hydrogen_treatment mixed
_refine_ls_matrix_type full
_refine_ls_number_parameters 236
_refine_ls_number_reflns 3971
_refine_ls_number_restraints 0
_refine_ls_restrained_S_all 1.064
_refine_ls_R_factor_all 0.0450
_refine_ls_R_factor_gt 0.0410
_refine_ls_shift/su_max 0.000
_refine_ls_shift/su_mean 0.000
_refine_ls_structure_factor_coef Fsqd
_refine_ls_weighting_details 'calc w=1/[\s^2^(Fo^2^)+(0.0733P)^2^+0.6011P] where P=(Fo^2^+2Fc^2^)/3'
_refine_ls_weighting_scheme calc
_refine_ls_wR_factor_gt 0.1153
_refine_ls_wR_factor_ref 0.1181
_reflns_number_gt 3499
_reflns_number_total 3971
_reflns_threshold_expression >2sigma(I)
_cod_data_source_file ja0650347si20060712_120906_1.cif
_cod_data_source_block compound_10
_cod_original_cell_volume 3237(3)
_cod_original_formula_sum 'C15 H16 N4 O5 S1'
_cod_database_code 4111201

loop_
_symmetry_equiv_pos_as_xyz
'x, y, z'
'-x+1/2, -y, z+1/2'
'-x, y+1/2, -z+1/2'
'x+1/2, -y+1/2, -z'
'-x, -y, -z'
'x-1/2, y, -z-1/2'
'x, -y-1/2, z-1/2'
'-x-1/2, y-1/2, z'

loop_
_atom_site_label
_atom_site_type_symbol
_atom_site_fract_x
_atom_site_fract_y
_atom_site_fract_z
_atom_site_U_iso_or_equiv
_atom_site_adp_type
_atom_site_occupancy
_atom_site_symmetry_multiplicity
_atom_site_calc_flag
_atom_site_refinement_flags
S1 S 0.49431(2) 0.16136(2) 0.71556(2) 0.02872(12) Uani 1 1 d .
O1 O 0.08164(7) 0.01775(7) 0.39990(6) 0.0347(2) Uani 1 1 d .
N1 N 0.14541(7) 0.09642(7) 0.50728(6) 0.0252(2) Uani 1 1 d .
O5 O 0.46840(8) 0.22140(8) 0.78154(6) 0.0396(3) Uani 1 1 d .
O3 O 0.41381(8) 0.05192(9) 0.41652(6) 0.0436(3) Uani 1 1 d .
O2 O 0.28623(8) 0.13341(10) 0.38586(6) 0.0447(3) Uani 1 1 d .
O4 O 0.57612(7) 0.18272(9) 0.66545(7) 0.0412(3) Uani 1 1 d .
C1 C 0.29885(9) 0.16270(9) 0.68218(7) 0.0261(3) Uani 1 1 d .
H1 H 0.2903 0.1809 0.7359 0.031 Uiso 1 1 calc R
C2 C 0.39210(9) 0.15239(9) 0.65075(7) 0.0243(2) Uani 1 1 d .
C3 C 0.32424(9) 0.11691(9) 0.52138(7) 0.0247(3) Uani 1 1 d .
C4 C 0.21884(9) 0.14589(9) 0.63346(8) 0.0259(3) Uani 1 1 d .
H4 H 0.1568 0.1520 0.6552 0.031 Uiso 1 1 calc R
C15 C 0.13953(9) 0.01930(9) 0.45691(7) 0.0260(3) Uani 1 1 d .
C5 C 0.22941(9) 0.12000(8) 0.55255(7) 0.0228(2) Uani 1 1 d .
N2 N 0.20141(8) -0.05401(8) 0.47260(6) 0.0286(2) Uani 1 1 d .
C6 C 0.40558(9) 0.12983(9) 0.56959(8) 0.0263(3) Uani 1 1 d .
H6 H 0.4677 0.1236 0.5481 0.032 Uiso 1 1 calc R
C7 C 0.16878(10) -0.08170(9) 0.61754(8) 0.0288(3) Uani 1 1 d .
H7 H 0.1032 -0.0692 0.6093 0.035 Uiso 1 1 calc R
N4 N 0.51321(9) 0.05884(10) 0.75363(8) 0.0349(3) Uani 1 1 d .
C8 C 0.30056(11) -0.12325(10) 0.70724(9) 0.0341(3) Uani 1 1 d .
H8 H 0.3230 -0.1367 0.7591 0.041 Uiso 1 1 calc R
C9 C 0.23361(9) -0.07896(9) 0.55288(8) 0.0254(3) Uani 1 1 d .
C10 C 0.36420(10) -0.12307(10) 0.64214(9) 0.0331(3) Uani 1 1 d .
H10 H 0.4293 -0.1378 0.6502 0.040 Uiso 1 1 calc R
N3 N 0.34206(9) 0.09880(9) 0.43494(7) 0.0315(3) Uani 1 1 d .
C11 C 0.20292(11) -0.10319(10) 0.69452(9) 0.0332(3) Uani 1 1 d .
H11 H 0.1600 -0.1042 0.7381 0.040 Uiso 1 1 calc R
C13 C 0.20957(13) -0.12520(13) 0.40887(10) 0.0447(4) Uani 1 1 d .
H13A H 0.1500 -0.1600 0.4056 0.067 Uiso 1 1 calc R
H13B H 0.2621 -0.1671 0.4215 0.067 Uiso 1 1 calc R
H13C H 0.2220 -0.0952 0.3578 0.067 Uiso 1 1 calc R
C12 C 0.33124(10) -0.10097(9) 0.56505(9) 0.0302(3) Uani 1 1 d .
H12 H 0.3742 -0.1008 0.5215 0.036 Uiso 1 1 calc R
C14 C 0.06681(10) 0.16546(10) 0.50193(10) 0.0341(3) Uani 1 1 d .
H14A H 0.0720 0.1991 0.4517 0.051 Uiso 1 1 calc R
H14B H 0.0717 0.2086 0.5464 0.051 Uiso 1 1 calc R
H14C H 0.0053 0.1339 0.5041 0.051 Uiso 1 1 calc R
H1X H 0.4770(13) 0.0410(14) 0.7899(12) 0.035(5) Uiso 1 1 d .
H2X H 0.5308(16) 0.0177(17) 0.7168(14) 0.059(7) Uiso 1 1 d .

loop_
_atom_site_aniso_label
_atom_site_aniso_U_11
_atom_site_aniso_U_22
_atom_site_aniso_U_33
_atom_site_aniso_U_23
_atom_site_aniso_U_13
_atom_site_aniso_U_12
S1 0.02479(19) 0.0365(2) 0.02491(19) 0.00328(12) -0.00606(11) -0.00669(12)
O1 0.0342(5) 0.0433(6) 0.0266(5) -0.0049(4) -0.0107(4) -0.0001(4)
N1 0.0225(5) 0.0292(5) 0.0238(5) -0.0015(4) -0.0048(4) 0.0013(4)
O5 0.0425(6) 0.0442(6) 0.0322(5) -0.0074(4) -0.0102(4) -0.0067(5)
O3 0.0371(6) 0.0619(7) 0.0319(5) -0.0093(5) 0.0111(4) 0.0016(5)
O2 0.0445(6) 0.0693(8) 0.0203(5) 0.0059(5) -0.0038(4) -0.0042(5)
O4 0.0273(5) 0.0592(7) 0.0371(6) 0.0111(5) -0.0037(4) -0.0122(5)
C1 0.0293(6) 0.0310(6) 0.0181(5) -0.0009(4) -0.0015(5) -0.0007(5)
C2 0.0240(6) 0.0267(6) 0.0222(6) 0.0019(4) -0.0042(4) -0.0030(4)
C3 0.0269(6) 0.0293(6) 0.0180(5) 0.0002(4) 0.0013(4) -0.0017(5)
C4 0.0227(6) 0.0325(6) 0.0226(6) -0.0007(5) 0.0014(5) 0.0013(5)
C15 0.0249(6) 0.0331(7) 0.0201(6) -0.0018(5) -0.0006(4) -0.0023(5)
C5 0.0229(6) 0.0251(6) 0.0206(5) 0.0008(4) -0.0032(4) -0.0005(4)
N2 0.0308(6) 0.0340(6) 0.0210(5) -0.0063(4) -0.0023(4) 0.0049(4)
C6 0.0229(6) 0.0316(6) 0.0244(6) 0.0011(5) 0.0011(5) -0.0014(5)
C7 0.0267(6) 0.0299(6) 0.0297(7) 0.0000(5) 0.0004(5) 0.0026(5)
N4 0.0313(6) 0.0431(7) 0.0302(7) 0.0093(5) -0.0043(5) 0.0013(5)
C8 0.0407(8) 0.0325(7) 0.0292(7) 0.0046(5) -0.0062(6) 0.0023(6)
C9 0.0275(6) 0.0239(6) 0.0249(6) -0.0025(4) -0.0016(5) 0.0017(4)
C10 0.0267(6) 0.0314(7) 0.0411(8) 0.0053(6) -0.0058(5) 0.0029(5)
N3 0.0306(6) 0.0428(7) 0.0212(5) -0.0021(4) 0.0030(4) -0.0067(5)
C11 0.0377(7) 0.0350(7) 0.0269(6) 0.0030(5) 0.0045(5) 0.0050(6)
C13 0.0466(9) 0.0522(10) 0.0354(8) -0.0213(7) -0.0046(7) 0.0114(7)
C12 0.0277(6) 0.0303(6) 0.0328(7) 0.0024(5) 0.0037(5) 0.0039(5)
C14 0.0292(7) 0.0314(7) 0.0418(8) -0.0020(5) -0.0099(6) 0.0052(5)

loop_
_atom_type_symbol
_atom_type_description
_atom_type_scat_dispersion_real
_atom_type_scat_dispersion_imag
_atom_type_scat_source
C C 0.0033 0.0016 'International Tables Vol C Tables 4.2.6.8 and 6.1.1.4'
H H 0.0000 0.0000 'International Tables Vol C Tables 4.2.6.8 and 6.1.1.4'
N N 0.0061 0.0033 'International Tables Vol C Tables 4.2.6.8 and 6.1.1.4'
O O 0.0106 0.0060 'International Tables Vol C Tables 4.2.6.8 and 6.1.1.4'
S S 0.1246 0.1234 'International Tables Vol C Tables 4.2.6.8 and 6.1.1.4'

loop_
_geom_angle_atom_site_label_1
_geom_angle_atom_site_label_2
_geom_angle_atom_site_label_3
_geom_angle
O4 S1 O5 120.56(7)
O4 S1 N4 106.94(8)
O5 S1 N4 106.71(8)
O4 S1 C2 106.99(7)
O5 S1 C2 107.72(7)
N4 S1 C2 107.30(7)
C15 N1 C5 123.64(11)
C15 N1 C14 117.14(11)
C5 N1 C14 118.31(11)
C4 C1 C2 119.94(11)
C4 C1 H1 120.0
C2 C1 H1 120.0
C6 C2 C1 120.43(11)
C6 C2 S1 119.47(10)
C1 C2 S1 120.00(10)
C6 C3 C5 122.49(11)
C6 C3 N3 116.44(11)
C5 C3 N3 121.06(11)
C1 C4 C5 121.28(12)
C1 C4 H4 119.4
C5 C4 H4 119.4
O1 C15 N2 122.06(12)
O1 C15 N1 120.72(12)
N2 C15 N1 117.21(11)
C4 C5 C3 117.17(11)
C4 C5 N1 118.87(11)
C3 C5 N1 123.95(11)
C15 N2 C9 123.50(10)
C15 N2 C13 116.12(12)
C9 N2 C13 117.64(12)
C3 C6 C2 118.41(12)
C3 C6 H6 120.8
C2 C6 H6 120.8
C11 C7 C9 119.36(13)
C11 C7 H7 120.3
C9 C7 H7 120.3
S1 N4 H1X 117.9(13)
S1 N4 H2X 112.4(15)
H1X N4 H2X 118(2)
C10 C8 C11 119.60(13)
C10 C8 H8 120.2
C11 C8 H8 120.2
C7 C9 C12 120.10(12)
C7 C9 N2 120.93(12)
C12 C9 N2 118.97(12)
C8 C10 C12 120.28(13)
C8 C10 H10 119.9
C12 C10 H10 119.9
O2 N3 O3 124.16(12)
O2 N3 C3 117.85(12)
O3 N3 C3 117.96(12)
C7 C11 C8 120.72(13)
C7 C11 H11 119.6
C8 C11 H11 119.6
N2 C13 H13A 109.5
N2 C13 H13B 109.5
H13A C13 H13B 109.5
N2 C13 H13C 109.5
H13A C13 H13C 109.5
H13B C13 H13C 109.5
C10 C12 C9 119.91(13)
C10 C12 H12 120.0
C9 C12 H12 120.0
N1 C14 H14A 109.5
N1 C14 H14B 109.5
H14A C14 H14B 109.5
N1 C14 H14C 109.5
H14A C14 H14C 109.5
H14B C14 H14C 109.5

loop_
_geom_bond_atom_site_label_1
_geom_bond_atom_site_label_2
_geom_bond_distance
S1 O4 1.4293(12)
S1 O5 1.4300(12)
S1 N4 1.6129(15)
S1 C2 1.7710(14)
O1 C15 1.2323(16)
N1 C15 1.3810(17)
N1 C5 1.4165(16)
N1 C14 1.4656(17)
O3 N3 1.2306(17)
O2 N3 1.2201(17)
C1 C4 1.3838(18)
C1 C2 1.3916(19)
C1 H1 0.9300
C2 C6 1.3888(18)
C3 C6 1.3851(18)
C3 C5 1.4031(18)
C3 N3 1.4692(17)
C4 C5 1.3919(18)
C4 H4 0.9300
C15 N2 1.3735(18)
N2 C9 1.4404(17)
N2 C13 1.4658(18)
C6 H6 0.9300
C7 C11 1.388(2)
C7 C9 1.3907(19)
C7 H7 0.9300
N4 H1X 0.819(19)
N4 H2X 0.88(2)
C8 C10 1.385(2)
C8 C11 1.390(2)
C8 H8 0.9300
C9 C12 1.3942(19)
C10 C12 1.386(2)
C10 H10 0.9300
C11 H11 0.9300
C13 H13A 0.9600
C13 H13B 0.9600
C13 H13C 0.9600
C12 H12 0.9300
C14 H14A 0.9600
C14 H14B 0.9600
C14 H14C 0.9600

loop_
_geom_hbond_atom_site_label_D
_geom_hbond_atom_site_label_H
_geom_hbond_atom_site_label_A
_geom_hbond_distance_DH
_geom_hbond_distance_HA
_geom_hbond_distance_DA
_geom_hbond_angle_DHA
_geom_hbond_site_symmetry_A
N4 H2X O3 0.88(2) 2.53(2) 3.373(2) 161(2) 5_656
N4 H1X O1 0.819(19) 2.15(2) 2.9520(19) 164.5(17) 2

loop_
_geom_torsion_atom_site_label_1
_geom_torsion_atom_site_label_2
_geom_torsion_atom_site_label_3
_geom_torsion_atom_site_label_4
_geom_torsion
C4 C1 C2 C6 3.21(19)
C4 C1 C2 S1 -173.14(10)
O4 S1 C2 C6 24.69(13)
O5 S1 C2 C6 155.65(11)
N4 S1 C2 C6 -89.79(12)
O4 S1 C2 C1 -158.92(11)
O5 S1 C2 C1 -27.96(12)
N4 S1 C2 C1 86.60(12)
C2 C1 C4 C5 -1.0(2)
C5 N1 C15 O1 -155.39(12)
C14 N1 C15 O1 13.50(18)
C5 N1 C15 N2 23.76(18)
C14 N1 C15 N2 -167.36(12)
C1 C4 C5 C3 -3.54(19)
C1 C4 C5 N1 175.02(12)
C6 C3 C5 C4 6.15(19)
N3 C3 C5 C4 -174.34(12)
C6 C3 C5 N1 -172.33(12)
N3 C3 C5 N1 7.17(19)
C15 N1 C5 C4 -134.86(13)
C14 N1 C5 C4 56.38(16)
C15 N1 C5 C3 43.60(18)
C14 N1 C5 C3 -125.16(14)
O1 C15 N2 C9 -148.47(13)
N1 C15 N2 C9 32.40(18)
O1 C15 N2 C13 12.3(2)
N1 C15 N2 C13 -166.82(13)
C5 C3 C6 C2 -4.07(19)
N3 C3 C6 C2 176.41(12)
C1 C2 C6 C3 -0.73(19)
S1 C2 C6 C3 175.64(10)
C11 C7 C9 C12 2.3(2)
C11 C7 C9 N2 -178.02(12)
C15 N2 C9 C7 43.87(18)
C13 N2 C9 C7 -116.64(15)
C15 N2 C9 C12 -136.46(13)
C13 N2 C9 C12 63.04(17)
C11 C8 C10 C12 1.4(2)
C6 C3 N3 O2 -142.42(13)
C5 C3 N3 O2 38.05(18)
C6 C3 N3 O3 35.59(18)
C5 C3 N3 O3 -143.94(13)
C9 C7 C11 C8 -1.0(2)
C10 C8 C11 C7 -0.9(2)
C8 C10 C12 C9 -0.1(2)
C7 C9 C12 C10 -1.8(2)
N2 C9 C12 C10 178.53(12)
